data_7121853
loop_
_publ_author_name
'He, Shuang'
'Tan, Guangying'
'Luo, Anping'
'You, Jingsong'

_publ_section_title
;
 Rhodium-catalyzed oxidative C-H/C-H cross-coupling of aniline with
 heteroarene: N-nitroso group enabled mild conditions.
;
_journal_issue 56
_journal_name_full 'Chemical communications (Cambridge, England)'
_journal_page_first 7794
_journal_page_last 7797
_journal_paper_doi 10.1039/c8cc04027c
_journal_volume 54
_journal_year 2018
_chemical_formula_moiety 'C17 H21 Br Cl N2 O Rh'
_chemical_formula_sum 'C17 H21 Br Cl N2 O Rh'
_chemical_formula_weight 487.63
_space_group_crystal_system orthorhombic
_space_group_IT_number 61
_space_group_name_Hall '-P 2ac 2ab'
_space_group_name_H-M_alt 'P b c a'
_symmetry_space_group_name_Hall '-P 2ac 2ab'
_symmetry_space_group_name_H-M 'P b c a'
_atom_sites_solution_hydrogens geom
_atom_sites_solution_primary direct
_audit_creation_date 2018-04-19
_audit_creation_method
;
Olex2 1.2
(compiled 2017.08.10 svn.r3458 for OlexSys, GUI svn.r5381)
;
_audit_update_record
;
2018-04-19 deposited with the CCDC.
2018-06-18 downloaded from the CCDC.
;
_cell_angle_alpha 90
_cell_angle_beta 90
_cell_angle_gamma 90
_cell_formula_units_Z 8
_cell_length_a 15.4304(5)
_cell_length_b 14.9823(4)
_cell_length_c 16.4747(5)
_cell_measurement_reflns_used 8490
_cell_measurement_temperature 295.4(2)
_cell_measurement_theta_max 72.5440
_cell_measurement_theta_min 4.0050
_cell_volume 3808.7(2)
_computing_cell_refinement
;
CrysAlisPro, Agilent Technologies,
Version 1.171.37.35 (release 13-08-2014 CrysAlis171 .NET)
(compiled Aug 13 2014,18:06:01)
;
_computing_data_collection
;
CrysAlisPro, Agilent Technologies,
Version 1.171.37.35 (release 13-08-2014 CrysAlis171 .NET)
(compiled Aug 13 2014,18:06:01)
;
_computing_data_reduction
;
CrysAlisPro, Agilent Technologies,
Version 1.171.37.35 (release 13-08-2014 CrysAlis171 .NET)
(compiled Aug 13 2014,18:06:01)
;
_computing_molecular_graphics 'Olex2 (Dolomanov et al., 2009)'
_computing_publication_material 'Olex2 (Dolomanov et al., 2009)'
_computing_structure_refinement 'ShelXL (Sheldrick, 2015)'
_computing_structure_solution 'ShelXT (Sheldrick, 2015)'
_diffrn_ambient_environment air
_diffrn_ambient_temperature 295.4(2)
_diffrn_detector 'CCD plate'
_diffrn_detector_area_resol_mean 15.9595
_diffrn_detector_type EosS2
_diffrn_measured_fraction_theta_full 1.000
_diffrn_measured_fraction_theta_max 1.000
_diffrn_measurement_details
;
#__ type_ start__ end____ width___ exp.time_
  1 omega  -31.00   53.00   1.0000    1.0000
omega____ theta____ kappa____ phi______ frames
    -       36.0421  -57.0000  150.0000 84

#__ type_ start__ end____ width___ exp.time_
  2 omega  -32.00   63.00   1.0000    1.0000
omega____ theta____ kappa____ phi______ frames
    -       36.0421  -77.0000  -30.0000 95

#__ type_ start__ end____ width___ exp.time_
  3 omega   23.00   89.00   1.0000    1.0000
omega____ theta____ kappa____ phi______ frames
    -       36.0421 -125.0000  -60.0000 66

#__ type_ start__ end____ width___ exp.time_
  4 omega    1.00   75.00   1.0000    1.0000
omega____ theta____ kappa____ phi______ frames
    -       36.0421  -99.0000 -180.0000 74

#__ type_ start__ end____ width___ exp.time_
  5 omega  -32.00   63.00   1.0000    1.0000
omega____ theta____ kappa____ phi______ frames
    -       36.0421  -77.0000   30.0000 95

#__ type_ start__ end____ width___ exp.time_
  6 omega   23.00   89.00   1.0000    1.0000
omega____ theta____ kappa____ phi______ frames
    -       36.0421 -125.0000 -120.0000 66

#__ type_ start__ end____ width___ exp.time_
  7 omega  -33.00  105.00   1.0000    1.0000
omega____ theta____ kappa____ phi______ frames
    -       36.0421    0.0000 -120.0000 138

#__ type_ start__ end____ width___ exp.time_
  8 omega   91.00  176.00   1.0000    3.6100
omega____ theta____ kappa____ phi______ frames
    -      108.0000   45.0000    0.0000 85

#__ type_ start__ end____ width___ exp.time_
  9 omega   38.00   91.00   1.0000    3.6100
omega____ theta____ kappa____ phi______ frames
    -      108.0000  -30.0000 -120.0000 53

#__ type_ start__ end____ width___ exp.time_
 10 omega   40.00  135.00   1.0000    3.6100
omega____ theta____ kappa____ phi______ frames
    -      108.0000  -77.0000 -120.0000 95

#__ type_ start__ end____ width___ exp.time_
 11 omega   40.00   98.00   1.0000    3.6100
omega____ theta____ kappa____ phi______ frames
    -      108.0000  -45.0000  -30.0000 58

#__ type_ start__ end____ width___ exp.time_
 12 omega  100.00  178.00   1.0000    3.6100
omega____ theta____ kappa____ phi______ frames
    -      108.0000  111.0000   60.0000 78

#__ type_ start__ end____ width___ exp.time_
 13 omega  100.00  178.00   1.0000    3.6100
omega____ theta____ kappa____ phi______ frames
    -      108.0000  111.0000 -150.0000 78

#__ type_ start__ end____ width___ exp.time_
 14 omega   40.00   98.00   1.0000    3.6100
omega____ theta____ kappa____ phi______ frames
    -      108.0000  -45.0000 -180.0000 58

#__ type_ start__ end____ width___ exp.time_
 15 omega   53.00   98.00   1.0000    3.6100
omega____ theta____ kappa____ phi______ frames
    -      108.0000  -45.0000   30.0000 45

#__ type_ start__ end____ width___ exp.time_
 16 omega   91.00  174.00   1.0000    3.6100
omega____ theta____ kappa____ phi______ frames
    -      108.0000   77.0000   30.0000 83
;
_diffrn_measurement_device 'four-circle diffractometer'
_diffrn_measurement_device_type 'New Gemini, Dual, Cu at zero, EosS2'
_diffrn_measurement_method '\w scans'
_diffrn_orient_matrix_UB_11 0.0264366000
_diffrn_orient_matrix_UB_12 -0.0550776000
_diffrn_orient_matrix_UB_13 -0.0750445000
_diffrn_orient_matrix_UB_21 -0.0847893000
_diffrn_orient_matrix_UB_22 -0.0537153000
_diffrn_orient_matrix_UB_23 0.0061580000
_diffrn_orient_matrix_UB_31 -0.0452968000
_diffrn_orient_matrix_UB_32 0.0684861000
_diffrn_orient_matrix_UB_33 -0.0554027000
_diffrn_radiation_monochromator graphite
_diffrn_radiation_probe x-ray
_diffrn_radiation_type CuK\a
_diffrn_radiation_wavelength 1.54184
_diffrn_reflns_av_R_equivalents 0.0867
_diffrn_reflns_av_unetI/netI 0.0414
_diffrn_reflns_Laue_measured_fraction_full 1.000
_diffrn_reflns_Laue_measured_fraction_max 1.000
_diffrn_reflns_limit_h_max 18
_diffrn_reflns_limit_h_min -18
_diffrn_reflns_limit_k_max 17
_diffrn_reflns_limit_k_min -15
_diffrn_reflns_limit_l_max 19
_diffrn_reflns_limit_l_min -19
_diffrn_reflns_number 19343
_diffrn_reflns_point_group_measured_fraction_full 1.000
_diffrn_reflns_point_group_measured_fraction_max 1.000
_diffrn_reflns_theta_full 67.073
_diffrn_reflns_theta_max 67.073
_diffrn_reflns_theta_min 4.913
_diffrn_source 'Enhance (Cu) X-ray Source'
_exptl_absorpt_coefficient_mu 11.034
_exptl_absorpt_correction_T_max 1.00000
_exptl_absorpt_correction_T_min 0.47610
_exptl_absorpt_correction_type multi-scan
_exptl_absorpt_process_details
;
CrysAlisPro, Agilent Technologies,
Version 1.171.37.35 (release 13-08-2014 CrysAlis171 .NET)
(compiled Aug 13 2014,18:06:01)
Empirical absorption correction using spherical harmonics,
 implemented in SCALE3 ABSPACK scaling algorithm.
;
_exptl_crystal_colour 'clear reddish red'
_exptl_crystal_colour_lustre clear
_exptl_crystal_colour_modifier reddish
_exptl_crystal_colour_primary red
_exptl_crystal_density_diffrn 1.701
_exptl_crystal_description block
_exptl_crystal_F_000 1936
_exptl_crystal_size_max 0.65
_exptl_crystal_size_mid 0.6
_exptl_crystal_size_min 0.3
_refine_diff_density_max 1.335
_refine_diff_density_min -1.811
_refine_diff_density_rms 0.210
_refine_ls_extinction_method none
_refine_ls_goodness_of_fit_ref 1.082
_refine_ls_hydrogen_treatment constr
_refine_ls_matrix_type full
_refine_ls_number_parameters 214
_refine_ls_number_reflns 3400
_refine_ls_number_restraints 13
_refine_ls_restrained_S_all 1.081
_refine_ls_R_factor_all 0.0587
_refine_ls_R_factor_gt 0.0555
_refine_ls_shift/su_max 0.001
_refine_ls_shift/su_mean 0.000
_refine_ls_structure_factor_coef Fsqd
_refine_ls_weighting_details 'w=1/[\s^2^(Fo^2^)+(0.1042P)^2^+4.6260P] where P=(Fo^2^+2Fc^2^)/3'
_refine_ls_weighting_scheme calc
_refine_ls_wR_factor_gt 0.1466
_refine_ls_wR_factor_ref 0.1519
_reflns_Friedel_coverage 0.000
_reflns_number_gt 3105
_reflns_number_total 3400
_reflns_threshold_expression 'I > 2\s(I)'
_cod_data_source_file c8cc04027c2.cif
_cod_data_source_block hs-x-2
_cod_depositor_comments 'Adding full bibliography for 7121853.cif.'
_cod_original_cell_volume 3808.67(19)
_cod_database_code 7121853
_shelx_shelxl_version_number 2014/7
_shelx_space_group_comment
;
The symmetry employed for this shelxl refinement is uniquely defined
by the following loop, which should always be used as a source of
symmetry information in preference to the above space-group names.
They are only intended as comments.
;
_reflns_odcompleteness_completeness 99.84
_reflns_odcompleteness_iscentric 1
_reflns_odcompleteness_theta 66.97
_olex2_refinement_description
;
1. Fixed Uiso
 At 1.2 times of:
  All C(H) groups
 At 1.5 times of:
  All C(H,H,H) groups
2. Rigid bond restraints
 C00A, C00C
 with sigma for 1-2 distances of 0.01 and sigma for 1-3 distances of 0.01
3. Uiso/Uaniso restraints and constraints
C00A \\sim C00C: within 2A with sigma of 0.01 and sigma for terminal atoms of
0.02
Uanis(C00A) \\sim Ueq: with sigma of 0.0001 and sigma for terminal atoms of
0.0002
4.a Aromatic/amide H refined with riding coordinates:
 C00B(H00B), C00D(H00D), C00L(H00O)
4.b Idealised Me refined as rotating group:
 C00G(H00A,H00C,H00E), C00H(H00F,H00G,H00H), C00J(H00I,H00J,H00K), C00K(H00L,
 H00M,H00N), C00M(H00P,H00Q,H00R), C00N(H00S,H00T,H00U)
;
_olex2_submission_special_instructions 'No special instructions were received'

loop_
_space_group_symop_operation_xyz
'x, y, z'
'-x+1/2, -y, z+1/2'
'-x, y+1/2, -z+1/2'
'x+1/2, -y+1/2, -z'
'-x, -y, -z'
'x-1/2, y, -z-1/2'
'x, -y-1/2, z-1/2'
'-x-1/2, y-1/2, z'

loop_
_atom_site_label
_atom_site_type_symbol
_atom_site_fract_x
_atom_site_fract_y
_atom_site_fract_z
_atom_site_U_iso_or_equiv
_atom_site_adp_type
_atom_site_occupancy
_atom_site_site_symmetry_order
_atom_site_calc_flag
_atom_site_refinement_flags_posn
_atom_site_refinement_flags_adp
Rh01 Rh 0.56123(2) 0.71280(2) 0.20585(2) 0.01816(18) Uani 1 1 d . .
Br02 Br 0.69731(5) 0.88486(5) 0.50121(4) 0.0581(3) Uani 1 1 d . .
Cl03 Cl 0.70496(8) 0.65374(9) 0.19916(8) 0.0345(3) Uani 1 1 d . .
O004 O 0.5707(3) 0.7986(3) 0.0442(3) 0.0507(12) Uani 1 1 d . .
N005 N 0.6337(3) 0.8756(3) 0.1402(3) 0.0374(11) Uani 1 1 d . .
N006 N 0.5883(3) 0.8053(3) 0.1173(3) 0.0310(9) Uani 1 1 d . .
C007 C 0.5025(3) 0.6083(3) 0.2769(3) 0.0296(10) Uani 1 1 d . .
C008 C 0.4489(3) 0.6854(4) 0.2835(3) 0.0274(11) Uani 1 1 d . .
C009 C 0.4995(4) 0.5777(3) 0.1943(3) 0.0323(11) Uani 1 1 d . .
C00A C 0.4218(4) 0.7077(3) 0.2026(3) 0.0291(11) Uani 1 1 d . U
C00B C 0.6314(3) 0.8149(3) 0.3541(3) 0.0274(10) Uani 1 1 d . .
H00B H 0.6121 0.7689 0.3874 0.033 Uiso 1 1 calc R .
C00C C 0.4506(3) 0.6381(4) 0.1489(3) 0.0324(11) Uani 1 1 d . U
C00D C 0.7048(4) 0.9562(4) 0.3411(5) 0.0463(15) Uani 1 1 d . .
H00D H 0.7333 1.0041 0.3651 0.056 Uiso 1 1 calc R .
C00E C 0.6481(3) 0.8824(3) 0.2249(3) 0.0294(10) Uani 1 1 d . .
C00F C 0.6159(3) 0.8117(3) 0.2717(3) 0.0231(9) Uani 1 1 d . .
C00G C 0.4233(4) 0.7329(5) 0.3599(4) 0.0504(17) Uani 1 1 d . .
H00A H 0.4660 0.7220 0.4012 0.076 Uiso 1 1 calc GR .
H00C H 0.3680 0.7112 0.3779 0.076 Uiso 1 1 calc GR .
H00E H 0.4196 0.7958 0.3496 0.076 Uiso 1 1 calc GR .
C00H C 0.3639(4) 0.7822(4) 0.1791(5) 0.0554(19) Uani 1 1 d . .
H00F H 0.3714 0.8309 0.2163 0.083 Uiso 1 1 calc GR .
H00G H 0.3048 0.7623 0.1806 0.083 Uiso 1 1 calc GR .
H00H H 0.3781 0.8016 0.1252 0.083 Uiso 1 1 calc GR .
C00I C 0.6754(3) 0.8861(4) 0.3875(4) 0.0373(12) Uani 1 1 d . .
C00J C 0.5458(5) 0.5595(5) 0.3459(4) 0.0546(17) Uani 1 1 d . .
H00I H 0.6034 0.5426 0.3302 0.082 Uiso 1 1 calc GR .
H00J H 0.5130 0.5070 0.3590 0.082 Uiso 1 1 calc GR .
H00K H 0.5485 0.5978 0.3926 0.082 Uiso 1 1 calc GR .
C00K C 0.4309(5) 0.6322(6) 0.0592(4) 0.065(2) Uani 1 1 d . .
H00L H 0.4802 0.6083 0.0311 0.098 Uiso 1 1 calc GR .
H00M H 0.4180 0.6907 0.0387 0.098 Uiso 1 1 calc GR .
H00N H 0.3818 0.5938 0.0509 0.098 Uiso 1 1 calc GR .
C00L C 0.6913(3) 0.9540(4) 0.2586(4) 0.0416(14) Uani 1 1 d . .
H00O H 0.7111 1.0003 0.2259 0.050 Uiso 1 1 calc R .
C00M C 0.5433(5) 0.4947(4) 0.1639(5) 0.0557(17) Uani 1 1 d . .
H00P H 0.5466 0.4966 0.1057 0.084 Uiso 1 1 calc GR .
H00Q H 0.5106 0.4433 0.1803 0.084 Uiso 1 1 calc GR .
H00R H 0.6007 0.4912 0.1861 0.084 Uiso 1 1 calc GR .
C00N C 0.6657(6) 0.9381(5) 0.0809(5) 0.071(2) Uani 1 1 d . .
H00S H 0.7106 0.9105 0.0494 0.107 Uiso 1 1 calc GR .
H00T H 0.6887 0.9896 0.1081 0.107 Uiso 1 1 calc GR .
H00U H 0.6192 0.9560 0.0458 0.107 Uiso 1 1 calc GR .

loop_
_atom_site_aniso_label
_atom_site_aniso_U_11
_atom_site_aniso_U_22
_atom_site_aniso_U_33
_atom_site_aniso_U_23
_atom_site_aniso_U_13
_atom_site_aniso_U_12
Rh01 0.0090(3) 0.0185(3) 0.0270(3) 0.00376(10) -0.00083(11) -0.00210(11)
Br02 0.0466(4) 0.0714(5) 0.0562(4) -0.0272(3) -0.0059(3) -0.0195(3)
Cl03 0.0148(6) 0.0327(7) 0.0560(8) 0.0006(5) -0.0013(4) 0.0074(5)
O004 0.056(3) 0.062(3) 0.035(2) 0.0184(19) -0.005(2) -0.003(2)
N005 0.028(2) 0.032(2) 0.052(3) 0.0184(19) 0.008(2) -0.0059(19)
N006 0.023(2) 0.033(2) 0.037(2) 0.0137(18) 0.0022(18) 0.0019(19)
C007 0.025(2) 0.026(2) 0.038(2) 0.012(2) -0.002(2) -0.012(2)
C008 0.014(2) 0.034(3) 0.034(3) 0.004(2) 0.0031(18) -0.013(2)
C009 0.028(3) 0.022(2) 0.046(3) -0.0014(19) 0.002(2) -0.012(2)
C00A 0.0291(11) 0.0291(11) 0.0291(11) 0.00002(10) 0.00000(10) -0.00001(10)
C00B 0.012(2) 0.025(2) 0.045(3) -0.005(2) 0.0028(19) -0.0028(19)
C00C 0.021(2) 0.043(3) 0.033(2) 0.002(2) -0.0041(19) -0.016(2)
C00D 0.024(3) 0.032(3) 0.082(5) -0.021(3) 0.010(3) -0.012(2)
C00E 0.017(2) 0.020(2) 0.051(3) 0.005(2) 0.009(2) -0.0013(19)
C00F 0.0102(19) 0.020(2) 0.039(3) -0.003(2) 0.0038(19) -0.0023(18)
C00G 0.031(3) 0.070(4) 0.050(4) -0.022(3) 0.022(3) -0.020(3)
C00H 0.013(3) 0.066(5) 0.088(5) 0.025(3) -0.005(3) 0.011(3)
C00I 0.015(2) 0.038(3) 0.060(3) -0.012(2) 0.008(2) -0.002(2)
C00J 0.046(3) 0.057(4) 0.061(4) 0.030(3) -0.010(3) -0.008(3)
C00K 0.061(5) 0.101(6) 0.034(3) -0.001(3) -0.012(3) -0.037(4)
C00L 0.029(3) 0.025(3) 0.071(4) 0.002(2) 0.010(3) -0.012(2)
C00M 0.047(4) 0.029(3) 0.091(5) -0.012(3) 0.010(4) -0.005(3)
C00N 0.074(5) 0.066(5) 0.073(5) 0.034(4) 0.015(4) -0.021(4)

loop_
_atom_type_symbol
_atom_type_description
_atom_type_scat_dispersion_real
_atom_type_scat_dispersion_imag
_atom_type_scat_source
C C 0.0181 0.0091 'International Tables Vol C Tables 4.2.6.8 and 6.1.1.4'
H H 0.0000 0.0000 'International Tables Vol C Tables 4.2.6.8 and 6.1.1.4'
Br Br -0.6763 1.2805 'International Tables Vol C Tables 4.2.6.8 and 6.1.1.4'
Cl Cl 0.3639 0.7018 'International Tables Vol C Tables 4.2.6.8 and 6.1.1.4'
N N 0.0311 0.0180 'International Tables Vol C Tables 4.2.6.8 and 6.1.1.4'
O O 0.0492 0.0322 'International Tables Vol C Tables 4.2.6.8 and 6.1.1.4'
Rh Rh 0.0927 3.6045 'International Tables Vol C Tables 4.2.6.8 and 6.1.1.4'

loop_
_geom_angle_atom_site_label_1
_geom_angle_atom_site_label_2
_geom_angle_atom_site_label_3
_geom_angle
N006 Rh01 Cl03 91.62(13)
N006 Rh01 C007 163.99(19)
N006 Rh01 C008 134.5(2)
N006 Rh01 C009 129.37(19)
N006 Rh01 C00A 102.11(18)
N006 Rh01 C00C 101.20(19)
C007 Rh01 Cl03 98.39(15)
C007 Rh01 C008 38.3(2)
C007 Rh01 C009 38.03(19)
C007 Rh01 C00C 62.94(19)
C008 Rh01 Cl03 133.71(16)
C008 Rh01 C009 63.0(2)
C008 Rh01 C00C 63.24(19)
C009 Rh01 Cl03 93.19(15)
C009 Rh01 C00C 36.2(2)
C00A Rh01 Cl03 155.87(14)
C00A Rh01 C007 64.38(19)
C00A Rh01 C008 38.56(19)
C00A Rh01 C009 62.8(2)
C00A Rh01 C00C 38.1(2)
C00C Rh01 Cl03 120.08(16)
C00F Rh01 Cl03 84.76(13)
C00F Rh01 N006 78.56(19)
C00F Rh01 C007 114.6(2)
C00F Rh01 C008 98.9(2)
C00F Rh01 C009 152.1(2)
C00F Rh01 C00A 117.16(18)
C00F Rh01 C00C 155.1(2)
N006 N005 C00E 114.9(4)
N006 N005 C00N 120.5(6)
C00E N005 C00N 124.6(6)
O004 N006 Rh01 126.2(4)
O004 N006 N005 117.3(4)
N005 N006 Rh01 116.3(3)
C008 C007 Rh01 72.3(3)
C008 C007 C009 108.2(4)
C008 C007 C00J 126.3(5)
C009 C007 Rh01 74.4(3)
C009 C007 C00J 125.1(5)
C00J C007 Rh01 125.2(4)
C007 C008 Rh01 69.4(3)
C007 C008 C00A 106.7(5)
C007 C008 C00G 127.0(6)
C00A C008 Rh01 69.3(3)
C00A C008 C00G 126.3(6)
C00G C008 Rh01 127.6(4)
C007 C009 Rh01 67.6(3)
C007 C009 C00M 124.5(6)
C00C C009 Rh01 71.9(3)
C00C C009 C007 108.5(5)
C00C C009 C00M 127.0(6)
C00M C009 Rh01 125.7(4)
C008 C00A Rh01 72.2(3)
C008 C00A C00C 108.2(5)
C008 C00A C00H 126.4(6)
C00C C00A Rh01 74.4(3)
C00C C00A C00H 124.9(6)
C00H C00A Rh01 125.6(4)
C00F C00B H00B 119.8
C00I C00B H00B 119.8
C00I C00B C00F 120.3(5)
C009 C00C Rh01 71.9(3)
C009 C00C C00A 107.9(5)
C009 C00C C00K 126.5(6)
C00A C00C Rh01 67.5(3)
C00A C00C C00K 125.6(6)
C00K C00C Rh01 126.2(4)
C00I C00D H00D 120.6
C00I C00D C00L 118.7(5)
C00L C00D H00D 120.6
C00F C00E N005 115.6(4)
C00L C00E N005 121.9(5)
C00L C00E C00F 122.5(5)
C00B C00F Rh01 128.8(4)
C00B C00F C00E 117.0(4)
C00E C00F Rh01 114.0(4)
C008 C00G H00A 109.5
C008 C00G H00C 109.5
C008 C00G H00E 109.5
H00A C00G H00C 109.5
H00A C00G H00E 109.5
H00C C00G H00E 109.5
C00A C00H H00F 109.5
C00A C00H H00G 109.5
C00A C00H H00H 109.5
H00F C00H H00G 109.5
H00F C00H H00H 109.5
H00G C00H H00H 109.5
C00B C00I Br02 118.2(4)
C00D C00I Br02 119.7(4)
C00D C00I C00B 122.1(6)
C007 C00J H00I 109.5
C007 C00J H00J 109.5
C007 C00J H00K 109.5
H00I C00J H00J 109.5
H00I C00J H00K 109.5
H00J C00J H00K 109.5
C00C C00K H00L 109.5
C00C C00K H00M 109.5
C00C C00K H00N 109.5
H00L C00K H00M 109.5
H00L C00K H00N 109.5
H00M C00K H00N 109.5
C00D C00L C00E 119.3(5)
C00D C00L H00O 120.3
C00E C00L H00O 120.3
C009 C00M H00P 109.5
C009 C00M H00Q 109.5
C009 C00M H00R 109.5
H00P C00M H00Q 109.5
H00P C00M H00R 109.5
H00Q C00M H00R 109.5
N005 C00N H00S 109.5
N005 C00N H00T 109.5
N005 C00N H00U 109.5
H00S C00N H00T 109.5
H00S C00N H00U 109.5
H00T C00N H00U 109.5

loop_
_geom_bond_atom_site_label_1
_geom_bond_atom_site_label_2
_geom_bond_distance
Rh01 Cl03 2.3903(12)
Rh01 N006 2.055(4)
Rh01 C007 2.155(4)
Rh01 C008 2.192(5)
Rh01 C009 2.245(5)
Rh01 C00A 2.154(7)
Rh01 C00C 2.246(5)
Rh01 C00F 2.021(5)
Br02 C00I 1.904(6)
O004 N006 1.239(7)
N005 N006 1.320(7)
N005 C00E 1.417(8)
N005 C00N 1.440(7)
C007 C008 1.426(8)
C007 C009 1.436(7)
C007 C00J 1.508(8)
C008 C00A 1.435(7)
C008 C00G 1.499(8)
C009 C00C 1.396(8)
C009 C00M 1.501(8)
C00A C00C 1.438(8)
C00A C00H 1.481(8)
C00B H00B 0.9300
C00B C00F 1.380(7)
C00B C00I 1.378(7)
C00C C00K 1.511(8)
C00D H00D 0.9300
C00D C00I 1.375(9)
C00D C00L 1.376(10)
C00E C00F 1.402(7)
C00E C00L 1.379(8)
C00G H00A 0.9600
C00G H00C 0.9600
C00G H00E 0.9600
C00H H00F 0.9600
C00H H00G 0.9600
C00H H00H 0.9600
C00J H00I 0.9600
C00J H00J 0.9600
C00J H00K 0.9600
C00K H00L 0.9600
C00K H00M 0.9600
C00K H00N 0.9600
C00L H00O 0.9300
C00M H00P 0.9600
C00M H00Q 0.9600
C00M H00R 0.9600
C00N H00S 0.9600
C00N H00T 0.9600
C00N H00U 0.9600
